data_4308054
loop_
_publ_author_name
'Kuppuswamy Arumugam'
'James E. Bollinger'
'Mark Fink'
'James P. Donahue'

_publ_contact_author_email donahue@tulane.edu
_publ_contact_author_fax 504-865-5596
_publ_contact_author_phone 504-862-3562
_publ_section_title
;
Preparation and Isolation of Dithiolene Thiophosphoryl Molecules as Stable,
Protected Forms of Dithiolene Ligands
;
_journal_name_full 'Inorganic Chemistry'
_journal_page_first 3283
_journal_page_last 3288
_journal_paper_doi 10.1021/ic0700203
_journal_volume 46
_journal_year 2007
_chemical_formula_sum 'C32 H28 Ni O4 S4'
_chemical_formula_weight 663.49
_chemical_name_systematic
; 
 ? 
;
_space_group_IT_number 2
_symmetry_cell_setting triclinic
_symmetry_space_group_name_Hall '-P 1'
_symmetry_space_group_name_H-M 'P -1'
_atom_sites_solution_hydrogens geom
_atom_sites_solution_primary direct
_atom_sites_solution_secondary difmap
_audit_creation_method SHELXL-97
_cell_angle_alpha 105.856(2)
_cell_angle_beta 104.118(2)
_cell_angle_gamma 107.017(2)
_cell_formula_units_Z 2
_cell_length_a 9.7966(12)
_cell_length_b 12.2052(15)
_cell_length_c 14.1207(17)
_cell_measurement_reflns_used 8075
_cell_measurement_temperature 100(2)
_cell_measurement_theta_max 28.25
_cell_measurement_theta_min 2.31
_cell_volume 1453.6(3)
_computing_cell_refinement 'Bruker SMART (Bruker-AXS, 2000)'
_computing_data_collection 'Bruker SMART (Bruker-AXS, 2000)'
_computing_data_reduction 'Bruker SAINT+ (Bruker-AXS, 2004)'
_computing_molecular_graphics 'Bruker SHELXTL (Bruker-AXS, 2000a)'
_computing_publication_material 'Bruker SHELXTL (Bruker-AXS, 2000a)'
_computing_structure_refinement 'SHELXL-97 (Sheldrick, 1997)'
_computing_structure_solution 'SHELXS-97 (Sheldrick, 1990)'
_diffrn_ambient_temperature 100(2)
_diffrn_measured_fraction_theta_full 0.997
_diffrn_measured_fraction_theta_max 0.935
_diffrn_measurement_device_type 'Bruker-AXS SMART APEX'
_diffrn_measurement_method 'phi and omega scans'
_diffrn_radiation_monochromator graphite
_diffrn_radiation_source 'fine-focus sealed tube'
_diffrn_radiation_type MoK\a
_diffrn_radiation_wavelength 0.71073
_diffrn_reflns_av_R_equivalents 0.0204
_diffrn_reflns_av_sigmaI/netI 0.0344
_diffrn_reflns_limit_h_max 12
_diffrn_reflns_limit_h_min -12
_diffrn_reflns_limit_k_max 15
_diffrn_reflns_limit_k_min -16
_diffrn_reflns_limit_l_max 18
_diffrn_reflns_limit_l_min -18
_diffrn_reflns_number 13068
_diffrn_reflns_theta_full 25.00
_diffrn_reflns_theta_max 28.28
_diffrn_reflns_theta_min 1.60
_exptl_absorpt_coefficient_mu 0.993
_exptl_absorpt_correction_T_max 0.9465
_exptl_absorpt_correction_T_min 0.8090
_exptl_absorpt_correction_type multi-scan
_exptl_absorpt_process_details 'SADABS (Sheldrick)'
_exptl_crystal_colour brown
_exptl_crystal_density_diffrn 1.516
_exptl_crystal_density_meas 0
_exptl_crystal_density_method 'not measured'
_exptl_crystal_description column
_exptl_crystal_F_000 688
_exptl_crystal_size_max 0.22
_exptl_crystal_size_mid 0.07
_exptl_crystal_size_min 0.06
_refine_diff_density_max 0.569
_refine_diff_density_min -0.281
_refine_diff_density_rms 0.073
_refine_ls_extinction_method none
_refine_ls_goodness_of_fit_ref 1.030
_refine_ls_hydrogen_treatment constr
_refine_ls_matrix_type full
_refine_ls_number_parameters 374
_refine_ls_number_reflns 6747
_refine_ls_number_restraints 0
_refine_ls_restrained_S_all 1.030
_refine_ls_R_factor_all 0.0423
_refine_ls_R_factor_gt 0.0342
_refine_ls_shift/su_max 0.001
_refine_ls_shift/su_mean 0.000
_refine_ls_structure_factor_coef Fsqd
_refine_ls_weighting_details 'calc w=1/[\s^2^(Fo^2^)+(0.0478P)^2^+0.5142P] where P=(Fo^2^+2Fc^2^)/3'
_refine_ls_weighting_scheme calc
_refine_ls_wR_factor_gt 0.0852
_refine_ls_wR_factor_ref 0.0908
_reflns_number_gt 5688
_reflns_number_total 6747
_reflns_threshold_expression >2\s(I)
_cod_data_source_file ic0700203si20070105_024028_1.cif
_cod_data_source_block '[Ni(S2C2(C6H4-p-OCH3)2)2]_8'
_cod_database_code 4308054

loop_
_symmetry_equiv_pos_as_xyz
'x, y, z'
'-x, -y, -z'

loop_
_atom_site_label
_atom_site_type_symbol
_atom_site_fract_x
_atom_site_fract_y
_atom_site_fract_z
_atom_site_U_iso_or_equiv
_atom_site_adp_type
_atom_site_occupancy
_atom_site_symmetry_multiplicity
_atom_site_calc_flag
_atom_site_refinement_flags
_atom_site_disorder_assembly
_atom_site_disorder_group
Ni1 Ni 0.78403(3) 0.58027(2) 0.447076(18) 0.01492(8) Uani 1 1 d . . .
S1 S 0.95601(5) 0.74518(4) 0.46396(4) 0.01669(11) Uani 1 1 d . . .
S2 S 0.91404(5) 0.58620(4) 0.59390(4) 0.01606(11) Uani 1 1 d . . .
S3 S 0.64247(5) 0.57992(4) 0.30560(4) 0.01613(11) Uani 1 1 d . . .
S4 S 0.61936(5) 0.41177(4) 0.42996(4) 0.01688(11) Uani 1 1 d . . .
O1 O 1.64480(15) 1.16555(13) 0.64782(11) 0.0213(3) Uani 1 1 d . . .
O2 O 1.44452(15) 0.86693(12) 1.06764(10) 0.0196(3) Uani 1 1 d . . .
O3 O 0.00057(15) 0.36878(13) -0.09760(11) 0.0208(3) Uani 1 1 d . . .
O4 O -0.00808(15) -0.09352(13) 0.17803(11) 0.0212(3) Uani 1 1 d . . .
C1 C 1.0946(2) 0.79122(17) 0.58413(14) 0.0153(4) Uani 1 1 d . . .
C2 C 1.0699(2) 0.72099(17) 0.64583(14) 0.0147(4) Uani 1 1 d . . .
C3 C 0.4803(2) 0.44906(17) 0.26082(14) 0.0149(4) Uani 1 1 d . . .
C4 C 0.4724(2) 0.36979(17) 0.31563(14) 0.0152(4) Uani 1 1 d . . .
C5 C 1.2356(2) 0.89779(17) 0.60965(14) 0.0150(4) Uani 1 1 d . . .
C6 C 1.3790(2) 0.90410(17) 0.66696(14) 0.0163(4) Uani 1 1 d . . .
H6 H 1.3842 0.8445 0.6977 0.020 Uiso 1 1 calc R . .
C7 C 1.5115(2) 0.99492(17) 0.67921(15) 0.0173(4) Uani 1 1 d . . .
H7 H 1.6071 0.9978 0.7185 0.021 Uiso 1 1 calc R . .
C8 C 1.5065(2) 1.08318(17) 0.63424(15) 0.0174(4) Uani 1 1 d . . .
C9 C 1.3665(2) 1.08179(18) 0.58060(15) 0.0189(4) Uani 1 1 d . . .
H9 H 1.3619 1.1436 0.5526 0.023 Uiso 1 1 calc R . .
C10 C 1.2339(2) 0.98977(18) 0.56832(15) 0.0177(4) Uani 1 1 d . . .
H10 H 1.1386 0.9888 0.5307 0.021 Uiso 1 1 calc R . .
C11 C 1.6465(2) 1.25641(19) 0.60177(17) 0.0240(4) Uani 1 1 d . . .
H11A H 1.5894 1.2154 0.5260 0.036 Uiso 1 1 calc R . .
H11B H 1.7521 1.3065 0.6138 0.036 Uiso 1 1 calc R . .
H11C H 1.5992 1.3096 0.6339 0.036 Uiso 1 1 calc R . .
C12 C 1.1672(2) 0.75624(17) 0.75624(14) 0.0151(4) Uani 1 1 d . . .
C13 C 1.2241(2) 0.67481(17) 0.78790(15) 0.0167(4) Uani 1 1 d . . .
H13 H 1.1972 0.5947 0.7382 0.020 Uiso 1 1 calc R . .
C14 C 1.3191(2) 0.70834(18) 0.89054(15) 0.0180(4) Uani 1 1 d . . .
H14 H 1.3592 0.6525 0.9101 0.022 Uiso 1 1 calc R . .
C15 C 1.3552(2) 0.82440(18) 0.96471(14) 0.0162(4) Uani 1 1 d . . .
C16 C 1.2958(2) 0.90530(17) 0.93465(15) 0.0163(4) Uani 1 1 d . . .
H16 H 1.3186 0.9838 0.9853 0.020 Uiso 1 1 calc R . .
C17 C 1.2042(2) 0.87250(17) 0.83206(15) 0.0161(4) Uani 1 1 d . . .
H17 H 1.1658 0.9292 0.8125 0.019 Uiso 1 1 calc R . .
C18 C 1.5308(2) 0.7980(2) 1.09916(16) 0.0237(4) Uani 1 1 d . . .
H18A H 1.4610 0.7167 1.0900 0.036 Uiso 1 1 calc R . .
H18B H 1.5966 0.8424 1.1732 0.036 Uiso 1 1 calc R . .
H18C H 1.5938 0.7879 1.0557 0.036 Uiso 1 1 calc R . .
C19 C 0.3538(2) 0.43005(17) 0.16837(14) 0.0151(4) Uani 1 1 d . . .
C20 C 0.3793(2) 0.44950(17) 0.07961(15) 0.0162(4) Uani 1 1 d . . .
H20 H 0.4806 0.4783 0.0797 0.019 Uiso 1 1 calc R . .
C21 C 0.2591(2) 0.42723(17) -0.00762(15) 0.0170(4) Uani 1 1 d . . .
H21 H 0.2780 0.4400 -0.0674 0.020 Uiso 1 1 calc R . .
C22 C 0.1099(2) 0.38600(17) -0.00863(15) 0.0164(4) Uani 1 1 d . . .
C23 C 0.0826(2) 0.36822(18) 0.07933(15) 0.0177(4) Uani 1 1 d . . .
H23 H -0.0186 0.3409 0.0796 0.021 Uiso 1 1 calc R . .
C24 C 0.2039(2) 0.39056(18) 0.16638(15) 0.0185(4) Uani 1 1 d . . .
H24 H 0.1848 0.3787 0.2264 0.022 Uiso 1 1 calc R . .
C25 C -0.1543(2) 0.3113(2) -0.10617(16) 0.0245(4) Uani 1 1 d . . .
H25A H -0.1723 0.2291 -0.1035 0.037 Uiso 1 1 calc R . .
H25B H -0.2230 0.3038 -0.1731 0.037 Uiso 1 1 calc R . .
H25C H -0.1736 0.3617 -0.0478 0.037 Uiso 1 1 calc R . .
C26 C 0.3470(2) 0.24838(17) 0.28069(15) 0.0150(4) Uani 1 1 d . . .
C27 C 0.2836(2) 0.16636(18) 0.17536(15) 0.0178(4) Uani 1 1 d . . .
H27 H 0.3226 0.1888 0.1250 0.021 Uiso 1 1 calc R . .
C28 C 0.1660(2) 0.05393(18) 0.14370(15) 0.0180(4) Uani 1 1 d . . .
H28 H 0.1238 0.0000 0.0719 0.022 Uiso 1 1 calc R . .
C29 C 0.1086(2) 0.01906(17) 0.21727(15) 0.0160(4) Uani 1 1 d . . .
C30 C 0.1707(2) 0.09853(18) 0.32197(15) 0.0168(4) Uani 1 1 d . . .
H30 H 0.1324 0.0755 0.3723 0.020 Uiso 1 1 calc R . .
C31 C 0.2886(2) 0.21145(17) 0.35283(15) 0.0158(4) Uani 1 1 d . . .
H31 H 0.3307 0.2650 0.4247 0.019 Uiso 1 1 calc R . .
C32 C -0.0474(3) -0.14215(19) 0.25371(17) 0.0254(5) Uani 1 1 d . . .
H32A H 0.0438 -0.1429 0.3009 0.038 Uiso 1 1 calc R . .
H32B H -0.1244 -0.2265 0.2172 0.038 Uiso 1 1 calc R . .
H32C H -0.0884 -0.0903 0.2948 0.038 Uiso 1 1 calc R . .

loop_
_atom_site_aniso_label
_atom_site_aniso_U_11
_atom_site_aniso_U_22
_atom_site_aniso_U_33
_atom_site_aniso_U_23
_atom_site_aniso_U_13
_atom_site_aniso_U_12
Ni1 0.01509(13) 0.01538(13) 0.01244(13) 0.00572(10) 0.00368(10) 0.00379(10)
S1 0.0165(2) 0.0179(2) 0.0138(2) 0.00791(18) 0.00357(18) 0.00356(19)
S2 0.0172(2) 0.0160(2) 0.0137(2) 0.00672(18) 0.00457(18) 0.00426(18)
S3 0.0161(2) 0.0156(2) 0.0153(2) 0.00732(18) 0.00412(18) 0.00395(18)
S4 0.0179(2) 0.0166(2) 0.0141(2) 0.00755(18) 0.00358(18) 0.00397(19)
O1 0.0180(7) 0.0200(7) 0.0217(7) 0.0109(6) 0.0040(6) 0.0010(6)
O2 0.0205(7) 0.0211(7) 0.0141(7) 0.0065(6) 0.0021(5) 0.0070(6)
O3 0.0163(7) 0.0270(8) 0.0182(7) 0.0113(6) 0.0035(6) 0.0064(6)
O4 0.0204(7) 0.0183(7) 0.0192(7) 0.0063(6) 0.0065(6) 0.0007(6)
C1 0.0143(9) 0.0178(9) 0.0141(9) 0.0048(7) 0.0054(7) 0.0073(8)
C2 0.0144(9) 0.0140(9) 0.0153(9) 0.0048(7) 0.0048(7) 0.0058(7)
C3 0.0141(9) 0.0138(9) 0.0146(9) 0.0033(7) 0.0058(7) 0.0036(7)
C4 0.0151(9) 0.0169(9) 0.0133(9) 0.0051(7) 0.0052(7) 0.0063(7)
C5 0.0168(9) 0.0153(9) 0.0136(9) 0.0051(7) 0.0067(7) 0.0064(7)
C6 0.0193(9) 0.0173(9) 0.0156(9) 0.0078(7) 0.0069(8) 0.0091(8)
C7 0.0170(9) 0.0191(10) 0.0167(9) 0.0067(8) 0.0052(8) 0.0088(8)
C8 0.0185(9) 0.0158(9) 0.0144(9) 0.0037(7) 0.0062(8) 0.0032(8)
C9 0.0240(10) 0.0180(10) 0.0151(9) 0.0090(8) 0.0056(8) 0.0070(8)
C10 0.0180(9) 0.0201(10) 0.0150(9) 0.0077(8) 0.0039(8) 0.0076(8)
C11 0.0256(11) 0.0196(10) 0.0259(11) 0.0126(9) 0.0105(9) 0.0024(9)
C12 0.0144(9) 0.0180(9) 0.0139(9) 0.0074(7) 0.0061(7) 0.0054(7)
C13 0.0195(9) 0.0141(9) 0.0158(9) 0.0053(7) 0.0064(8) 0.0056(8)
C14 0.0209(10) 0.0181(10) 0.0190(10) 0.0099(8) 0.0081(8) 0.0095(8)
C15 0.0142(9) 0.0200(9) 0.0126(9) 0.0065(7) 0.0047(7) 0.0035(8)
C16 0.0168(9) 0.0132(9) 0.0166(9) 0.0040(7) 0.0066(7) 0.0033(7)
C17 0.0163(9) 0.0171(9) 0.0177(9) 0.0084(7) 0.0074(7) 0.0070(7)
C18 0.0223(10) 0.0281(11) 0.0176(10) 0.0090(8) 0.0017(8) 0.0095(9)
C19 0.0172(9) 0.0145(9) 0.0142(9) 0.0062(7) 0.0054(7) 0.0062(7)
C20 0.0161(9) 0.0164(9) 0.0179(9) 0.0089(7) 0.0075(8) 0.0052(7)
C21 0.0191(9) 0.0168(9) 0.0170(9) 0.0088(7) 0.0079(8) 0.0059(8)
C22 0.0171(9) 0.0143(9) 0.0164(9) 0.0062(7) 0.0041(7) 0.0052(7)
C23 0.0156(9) 0.0193(10) 0.0210(10) 0.0092(8) 0.0089(8) 0.0069(8)
C24 0.0206(10) 0.0220(10) 0.0181(9) 0.0105(8) 0.0106(8) 0.0092(8)
C25 0.0154(10) 0.0298(11) 0.0212(10) 0.0075(9) 0.0023(8) 0.0046(9)
C26 0.0149(9) 0.0156(9) 0.0161(9) 0.0077(7) 0.0053(7) 0.0066(7)
C27 0.0208(10) 0.0207(10) 0.0151(9) 0.0086(8) 0.0084(8) 0.0086(8)
C28 0.0194(10) 0.0189(10) 0.0136(9) 0.0045(7) 0.0043(7) 0.0071(8)
C29 0.0149(9) 0.0147(9) 0.0181(9) 0.0067(7) 0.0040(7) 0.0062(7)
C30 0.0171(9) 0.0208(10) 0.0169(9) 0.0097(8) 0.0077(8) 0.0091(8)
C31 0.0180(9) 0.0167(9) 0.0139(9) 0.0062(7) 0.0056(7) 0.0079(8)
C32 0.0295(11) 0.0188(10) 0.0245(11) 0.0076(8) 0.0140(9) 0.0012(9)

loop_
_atom_type_symbol
_atom_type_description
_atom_type_scat_dispersion_real
_atom_type_scat_dispersion_imag
_atom_type_scat_source
C C 0.0033 0.0016 'International Tables Vol C Tables 4.2.6.8 and 6.1.1.4'
H H 0.0000 0.0000 'International Tables Vol C Tables 4.2.6.8 and 6.1.1.4'
O O 0.0106 0.0060 'International Tables Vol C Tables 4.2.6.8 and 6.1.1.4'
S S 0.1246 0.1234 'International Tables Vol C Tables 4.2.6.8 and 6.1.1.4'
Ni Ni 0.3393 1.1124 'International Tables Vol C Tables 4.2.6.8 and 6.1.1.4'

loop_
_geom_angle_atom_site_label_1
_geom_angle_atom_site_label_2
_geom_angle_atom_site_label_3
_geom_angle
_geom_angle_site_symmetry_1
_geom_angle_site_symmetry_3
_geom_angle_publ_flag
S4 Ni1 S2 88.00(2) . . ?
S4 Ni1 S1 177.45(2) . . ?
S2 Ni1 S1 90.90(2) . . ?
S4 Ni1 S3 91.25(2) . . ?
S2 Ni1 S3 175.43(2) . . ?
S1 Ni1 S3 90.02(2) . . ?
C1 S1 Ni1 105.94(7) . . ?
C2 S2 Ni1 105.93(7) . . ?
C3 S3 Ni1 105.23(7) . . ?
C4 S4 Ni1 105.98(7) . . ?
C8 O1 C11 117.65(15) . . ?
C15 O2 C18 117.91(15) . . ?
C22 O3 C25 116.56(15) . . ?
C29 O4 C32 116.35(15) . . ?
C2 C1 C5 125.50(16) . . ?
C2 C1 S1 118.00(14) . . ?
C5 C1 S1 116.34(14) . . ?
C1 C2 C12 124.89(17) . . ?
C1 C2 S2 118.79(14) . . ?
C12 C2 S2 116.30(14) . . ?
C4 C3 C19 123.56(16) . . ?
C4 C3 S3 118.81(14) . . ?
C19 C3 S3 117.57(14) . . ?
C3 C4 C26 124.68(16) . . ?
C3 C4 S4 118.60(14) . . ?
C26 C4 S4 116.70(14) . . ?
C10 C5 C6 117.23(18) . . ?
C10 C5 C1 121.27(17) . . ?
C6 C5 C1 121.15(17) . . ?
C7 C6 C5 121.12(17) . . ?
C6 C7 C8 120.38(17) . . ?
O1 C8 C9 125.10(18) . . ?
O1 C8 C7 115.23(17) . . ?
C9 C8 C7 119.66(18) . . ?
C10 C9 C8 119.45(18) . . ?
C9 C10 C5 122.08(18) . . ?
C13 C12 C17 118.15(17) . . ?
C13 C12 C2 120.99(17) . . ?
C17 C12 C2 120.86(17) . . ?
C14 C13 C12 121.40(17) . . ?
C13 C14 C15 119.65(18) . . ?
O2 C15 C16 115.43(17) . . ?
O2 C15 C14 125.13(18) . . ?
C16 C15 C14 119.43(17) . . ?
C17 C16 C15 120.64(17) . . ?
C16 C17 C12 120.68(18) . . ?
C24 C19 C20 117.99(17) . . ?
C24 C19 C3 120.49(17) . . ?
C20 C19 C3 121.52(17) . . ?
C21 C20 C19 120.72(17) . . ?
C20 C21 C22 120.39(18) . . ?
O3 C22 C23 124.66(17) . . ?
O3 C22 C21 115.60(17) . . ?
C23 C22 C21 119.72(17) . . ?
C24 C23 C22 119.47(17) . . ?
C23 C24 C19 121.69(18) . . ?
C31 C26 C27 117.83(17) . . ?
C31 C26 C4 120.41(17) . . ?
C27 C26 C4 121.76(17) . . ?
C28 C27 C26 121.16(18) . . ?
C27 C28 C29 120.04(17) . . ?
O4 C29 C30 124.87(18) . . ?
O4 C29 C28 115.52(16) . . ?
C30 C29 C28 119.61(17) . . ?
C31 C30 C29 119.85(18) . . ?
C30 C31 C26 121.50(17) . . ?

loop_
_geom_bond_atom_site_label_1
_geom_bond_atom_site_label_2
_geom_bond_distance
_geom_bond_site_symmetry_2
_geom_bond_publ_flag
Ni1 S4 2.1182(6) . ?
Ni1 S2 2.1218(6) . ?
Ni1 S1 2.1221(6) . ?
Ni1 S3 2.1341(5) . ?
S1 C1 1.7169(19) . ?
S2 C2 1.7029(19) . ?
S3 C3 1.7171(19) . ?
S4 C4 1.7100(19) . ?
O1 C8 1.362(2) . ?
O1 C11 1.429(2) . ?
O2 C15 1.360(2) . ?
O2 C18 1.434(2) . ?
O3 C22 1.356(2) . ?
O3 C25 1.432(2) . ?
O4 C29 1.363(2) . ?
O4 C32 1.434(2) . ?
C1 C2 1.394(3) . ?
C1 C5 1.476(3) . ?
C2 C12 1.481(3) . ?
C3 C4 1.391(3) . ?
C3 C19 1.473(3) . ?
C4 C26 1.479(3) . ?
C5 C10 1.402(3) . ?
C5 C6 1.408(3) . ?
C6 C7 1.374(3) . ?
C7 C8 1.398(3) . ?
C8 C9 1.389(3) . ?
C9 C10 1.381(3) . ?
C12 C13 1.394(3) . ?
C12 C17 1.404(3) . ?
C13 C14 1.389(3) . ?
C14 C15 1.394(3) . ?
C15 C16 1.392(3) . ?
C16 C17 1.379(3) . ?
C19 C24 1.396(3) . ?
C19 C20 1.404(3) . ?
C20 C21 1.379(3) . ?
C21 C22 1.394(3) . ?
C22 C23 1.392(3) . ?
C23 C24 1.383(3) . ?
C26 C31 1.397(3) . ?
C26 C27 1.404(3) . ?
C27 C28 1.378(3) . ?
C28 C29 1.401(3) . ?
C29 C30 1.389(3) . ?
C30 C31 1.385(3) . ?
